data_6000491
loop_
_publ_author_name
'Choudhury, A.'
'Natarajan, S.'
'Rao, C. N. R.'

_publ_section_title
;
 Formation of one-, two-, and three-dimensional open-framework zinc
 phosphates in the presence of a tetramine
;
_journal_name_full 'Inorganic Chemistry'
_journal_page_first 4295
_journal_page_last 4304
_journal_paper_doi 10.1021/ic000366c
_journal_volume 39
_journal_year 2000
_chemical_formula_sum 'C3 H12 N2 O12 P3 Zn3'
_space_group_name_H-M_alt 'P -1'
_cell_angle_alpha 89.300
_cell_angle_beta 83.500
_cell_angle_gamma 74.300
_cell_length_a 5.2180
_cell_length_b 8.7800
_cell_length_c 16.0810
_cell_volume 704.56
_cod_database_code 6000491

loop_
_atom_site_label
_atom_site_fract_x
_atom_site_fract_y
_atom_site_fract_z
? ? ? ?
